data_4341025
loop_
_publ_author_name
'Huang, Jing'
'Chen, Jinzhu'
'Gao, Hui'
'Chen, Limin'

_publ_section_title
;
 Kinetic aspects for the reduction of CO&#x2082; and CS&#x2082; with
 mixed-ligand ruthenium(II) hydride complexes containing phosphine and
 bipyridine.
;
_journal_issue 18
_journal_name_full 'Inorganic chemistry'
_journal_page_first 9570
_journal_page_last 9580
_journal_paper_doi 10.1021/ic500866d
_journal_volume 53
_journal_year 2014
_chemical_formula_moiety 'C26 H29 N7 P RU,F6 P, C2 H3 N'
_chemical_formula_sum 'C28 H32 F6 N8 P2 Ru'
_chemical_formula_weight 757.63
_chemical_name_systematic
; 
 ? 
;
_space_group_IT_number 14
_symmetry_cell_setting monoclinic
_symmetry_space_group_name_Hall '-P 2ybc'
_symmetry_space_group_name_H-M 'P 1 21/c 1'
_atom_sites_solution_hydrogens geom
_atom_sites_solution_primary direct
_atom_sites_solution_secondary difmap
_audit_creation_method SHELXL-97
_cell_angle_alpha 90.00
_cell_angle_beta 93.162(2)
_cell_angle_gamma 90.00
_cell_formula_units_Z 4
_cell_length_a 14.234(2)
_cell_length_b 14.649(2)
_cell_length_c 14.371(2)
_cell_measurement_temperature 113(2)
_cell_measurement_theta_max 28.1
_cell_measurement_theta_min 1.6
_cell_volume 2992.0(7)
_computing_cell_refinement CrystalClear
_computing_data_collection CrystalClear
_computing_data_reduction CrystalClear
_computing_molecular_graphics 'Bruker SHELXTL'
_computing_publication_material 'CrystalStructure 3.8'
_computing_structure_refinement 'SHELXL-97 (Sheldrick, 1997)'
_computing_structure_solution 'SHELXS-97 (Sheldrick, 1990)'
_diffrn_ambient_temperature 113(2)
_diffrn_detector_area_resol_mean 14.22
_diffrn_measured_fraction_theta_full 0.996
_diffrn_measured_fraction_theta_max 0.996
_diffrn_measurement_device_type 'Rigaku Saturn724 CCD'
_diffrn_measurement_method '\w and \f scans'
_diffrn_radiation_monochromator graphite
_diffrn_radiation_source 'fine-focus sealed tube'
_diffrn_radiation_type MoK\a
_diffrn_radiation_wavelength 0.71073
_diffrn_reflns_av_R_equivalents 0.0342
_diffrn_reflns_av_sigmaI/netI 0.0336
_diffrn_reflns_limit_h_max 13
_diffrn_reflns_limit_h_min -18
_diffrn_reflns_limit_k_max 19
_diffrn_reflns_limit_k_min -19
_diffrn_reflns_limit_l_max 18
_diffrn_reflns_limit_l_min -18
_diffrn_reflns_number 30124
_diffrn_reflns_theta_full 27.87
_diffrn_reflns_theta_max 27.87
_diffrn_reflns_theta_min 1.43
_diffrn_standards_decay_% 0
_diffrn_standards_interval_count 0
_diffrn_standards_interval_time 0
_diffrn_standards_number 0
_exptl_absorpt_coefficient_mu 0.704
_exptl_absorpt_correction_T_max 0.919
_exptl_absorpt_correction_T_min 0.869
_exptl_absorpt_correction_type multi-scan
_exptl_absorpt_process_details Crystalclear
_exptl_crystal_colour Black
_exptl_crystal_density_diffrn 1.682
_exptl_crystal_density_method 'not measured'
_exptl_crystal_description Prism
_exptl_crystal_F_000 1536.0
_exptl_crystal_size_max 0.20
_exptl_crystal_size_mid 0.18
_exptl_crystal_size_min 0.12
_refine_diff_density_max 0.396
_refine_diff_density_min -0.749
_refine_diff_density_rms 0.067
_refine_ls_extinction_method none
_refine_ls_goodness_of_fit_ref 0.972
_refine_ls_hydrogen_treatment mixed
_refine_ls_matrix_type full
_refine_ls_number_parameters 411
_refine_ls_number_reflns 7136
_refine_ls_number_restraints 0
_refine_ls_restrained_S_all 0.972
_refine_ls_R_factor_all 0.0288
_refine_ls_R_factor_gt 0.0247
_refine_ls_shift/su_max 0.053
_refine_ls_shift/su_mean 0.003
_refine_ls_structure_factor_coef Fsqd
_refine_ls_weighting_details 'calc w=1/[\s^2^(Fo^2^)+(0.0449P)^2^+0.0000P] where P=(Fo^2^+2Fc^2^)/3'
_refine_ls_weighting_scheme calc
_refine_ls_wR_factor_gt 0.0669
_refine_ls_wR_factor_ref 0.0687
_reflns_number_gt 6102
_reflns_number_total 7136
_reflns_threshold_expression >2sigma(I)
_cod_data_source_file ic500866d_si_003.cif
_cod_data_source_block 1a
_cod_depositor_comments
;
The following automatic conversions were performed:

'_symmetry_cell_setting' value 'Monoclinic' changed to 'monoclinic'
according to
/home/saulius/struct/COD-crude-data--automatic-downloads/rss-feeds/ACS/lib/dictionaries/cif_core.dic
dictionary named 'cif_core.dic' version 2.4.2 from 2011-04-26.

Automatic conversion script
Id: cif_fix_values 2281 2013-09-26 08:29:07Z andrius 

 Adding full bibliography for 4341023--4341025.cif.
;
_cod_original_sg_symbol_H-M P2(1)/c
_cod_database_code 4341025

loop_
_symmetry_equiv_pos_as_xyz
'x, y, z'
'-x, y+1/2, -z+1/2'
'-x, -y, -z'
'x, -y-1/2, z-1/2'

loop_
_atom_site_label
_atom_site_type_symbol
_atom_site_fract_x
_atom_site_fract_y
_atom_site_fract_z
_atom_site_U_iso_or_equiv
_atom_site_adp_type
_atom_site_occupancy
_atom_site_symmetry_multiplicity
_atom_site_calc_flag
_atom_site_refinement_flags
Ru1 Ru 0.718246(8) 0.089075(8) 0.109065(8) 0.01381(5) Uani 1 1 d .
P1 P 0.77509(3) 0.04496(3) 0.25222(3) 0.01486(9) Uani 1 1 d .
N1 N 0.82271(11) 0.10387(9) 0.43332(10) 0.0239(3) Uani 1 1 d .
N2 N 0.74034(11) -0.04431(10) 0.41849(9) 0.0249(3) Uani 1 1 d .
N3 N 0.90703(10) -0.03217(9) 0.38056(9) 0.0234(3) Uani 1 1 d .
N4 N 0.68107(9) -0.03697(9) 0.05432(9) 0.0164(3) Uani 1 1 d .
N5 N 0.63737(9) 0.12462(9) -0.01183(9) 0.0176(3) Uani 1 1 d .
N6 N 0.84352(9) 0.10261(9) 0.03485(9) 0.0161(3) Uani 1 1 d .
N7 N 0.76243(9) 0.22033(9) 0.14231(9) 0.0164(3) Uani 1 1 d .
C1 C 0.79426(12) 0.13718(11) 0.33981(11) 0.0212(3) Uani 1 1 d .
H1A H 0.8434 0.1790 0.3187 0.025 Uiso 1 1 calc R
H1B H 0.7354 0.1727 0.3432 0.025 Uiso 1 1 calc R
C2 C 0.70085(12) -0.02905(12) 0.32253(11) 0.0233(3) Uani 1 1 d .
H2A H 0.6379 -0.0009 0.3254 0.028 Uiso 1 1 calc R
H2B H 0.6927 -0.0888 0.2909 0.028 Uiso 1 1 calc R
C3 C 0.88825(11) -0.01493(11) 0.27976(11) 0.0198(3) Uani 1 1 d .
H3A H 0.8876 -0.0740 0.2462 0.024 Uiso 1 1 calc R
H3B H 0.9402 0.0222 0.2567 0.024 Uiso 1 1 calc R
C4 C 0.91216(13) 0.05431(12) 0.43270(12) 0.0265(4) Uani 1 1 d .
H4A H 0.9343 0.0413 0.4979 0.032 Uiso 1 1 calc R
H4B H 0.9595 0.0942 0.4052 0.032 Uiso 1 1 calc R
C5 C 0.75215(13) 0.04271(12) 0.46902(12) 0.0272(4) Uani 1 1 d .
H5A H 0.6909 0.0748 0.4667 0.033 Uiso 1 1 calc R
H5B H 0.7696 0.0293 0.5352 0.033 Uiso 1 1 calc R
C6 C 0.83265(14) -0.08884(11) 0.41811(12) 0.0264(4) Uani 1 1 d .
H6A H 0.8263 -0.1455 0.3807 0.032 Uiso 1 1 calc R
H6B H 0.8523 -0.1065 0.4828 0.032 Uiso 1 1 calc R
C7 C 0.71312(11) -0.11916(11) 0.08477(12) 0.0200(3) Uani 1 1 d .
H7 H 0.7544 -0.1209 0.1390 0.024 Uiso 1 1 calc R
C8 C 0.68921(12) -0.20112(11) 0.04139(12) 0.0234(4) Uani 1 1 d .
H8 H 0.7145 -0.2571 0.0650 0.028 Uiso 1 1 calc R
C9 C 0.62788(13) -0.20017(11) -0.03689(12) 0.0261(4) Uani 1 1 d .
H9 H 0.6088 -0.2554 -0.0669 0.031 Uiso 1 1 calc R
C10 C 0.59540(12) -0.11760(12) -0.06995(12) 0.0235(4) Uani 1 1 d .
H10 H 0.5536 -0.1153 -0.1238 0.028 Uiso 1 1 calc R
C11 C 0.62332(11) -0.03685(11) -0.02495(11) 0.0179(3) Uani 1 1 d .
C12 C 0.59640(11) 0.05437(11) -0.06013(11) 0.0177(3) Uani 1 1 d .
C13 C 0.53377(12) 0.06930(12) -0.13635(12) 0.0229(4) Uani 1 1 d .
H13 H 0.5040 0.0192 -0.1679 0.027 Uiso 1 1 calc R
C14 C 0.51523(12) 0.15764(13) -0.16579(12) 0.0269(4) Uani 1 1 d .
H14 H 0.4733 0.1690 -0.2182 0.032 Uiso 1 1 calc R
C15 C 0.55888(12) 0.22935(12) -0.11761(12) 0.0266(4) Uani 1 1 d .
H15 H 0.5479 0.2906 -0.1370 0.032 Uiso 1 1 calc R
C16 C 0.61873(12) 0.21029(11) -0.04078(12) 0.0220(3) Uani 1 1 d .
H16 H 0.6477 0.2596 -0.0073 0.026 Uiso 1 1 calc R
C17 C 0.87377(12) 0.04555(11) -0.03054(11) 0.0208(3) Uani 1 1 d .
H17 H 0.8406 -0.0099 -0.0423 0.025 Uiso 1 1 calc R
C18 C 0.95082(12) 0.06434(13) -0.08107(12) 0.0260(4) Uani 1 1 d .
H18 H 0.9699 0.0225 -0.1269 0.031 Uiso 1 1 calc R
C19 C 1.00025(12) 0.14454(13) -0.06478(13) 0.0278(4) Uani 1 1 d .
H19 H 1.0536 0.1586 -0.0990 0.033 Uiso 1 1 calc R
C20 C 0.97043(12) 0.20372(12) 0.00234(12) 0.0238(4) Uani 1 1 d .
H20 H 1.0036 0.2589 0.0154 0.029 Uiso 1 1 calc R
C21 C 0.89140(11) 0.18187(10) 0.05061(10) 0.0166(3) Uani 1 1 d .
C22 C 0.84972(11) 0.24475(10) 0.11621(10) 0.0165(3) Uani 1 1 d .
C23 C 0.89257(12) 0.32491(11) 0.14748(11) 0.0221(3) Uani 1 1 d .
H23 H 0.9548 0.3388 0.1314 0.027 Uiso 1 1 calc R
C24 C 0.84429(13) 0.38467(11) 0.20228(12) 0.0243(4) Uani 1 1 d .
H24 H 0.8729 0.4396 0.2246 0.029 Uiso 1 1 calc R
C25 C 0.75312(13) 0.36253(11) 0.22388(11) 0.0246(4) Uani 1 1 d .
H25 H 0.7177 0.4032 0.2597 0.030 Uiso 1 1 calc R
C26 C 0.71462(12) 0.28111(11) 0.19278(11) 0.0208(3) Uani 1 1 d .
H26 H 0.6520 0.2670 0.2073 0.025 Uiso 1 1 calc R
P2 P 0.82835(3) 0.66315(3) 0.26280(3) 0.02465(11) Uani 1 1 d .
F1 F 0.77598(9) 0.57062(7) 0.29000(8) 0.0381(3) Uani 1 1 d .
F2 F 0.92713(9) 0.61115(8) 0.27183(9) 0.0460(3) Uani 1 1 d .
F3 F 0.87974(10) 0.75547(8) 0.23583(9) 0.0510(3) Uani 1 1 d .
F4 F 0.72922(8) 0.71477(8) 0.25335(8) 0.0399(3) Uani 1 1 d .
F5 F 0.83863(8) 0.68955(7) 0.37035(7) 0.0371(3) Uani 1 1 d .
F6 F 0.81739(9) 0.63449(9) 0.15553(8) 0.0472(3) Uani 1 1 d .
N8 N 0.52118(14) 1.10222(13) 0.58918(14) 0.0464(5) Uani 1 1 d .
C27 C 0.55514(14) 1.03274(15) 0.60457(14) 0.0350(4) Uani 1 1 d .
C28 C 0.59908(17) 0.94434(15) 0.62368(18) 0.0520(6) Uani 1 1 d .
H28A H 0.6623 0.9535 0.6528 0.078 Uiso 1 1 calc R
H28B H 0.6036 0.9107 0.5652 0.078 Uiso 1 1 calc R
H28C H 0.5609 0.9095 0.6659 0.078 Uiso 1 1 calc R
H1AA H 0.6170(13) 0.0976(11) 0.1695(13) 0.027(5) Uiso 1 1 d .

loop_
_atom_site_aniso_label
_atom_site_aniso_U_11
_atom_site_aniso_U_22
_atom_site_aniso_U_33
_atom_site_aniso_U_23
_atom_site_aniso_U_13
_atom_site_aniso_U_12
Ru1 0.01394(8) 0.01468(7) 0.01280(7) -0.00042(4) 0.00068(5) -0.00170(4)
P1 0.0154(2) 0.01637(19) 0.01291(19) -0.00149(14) 0.00130(15) -0.00050(15)
N1 0.0319(9) 0.0237(7) 0.0158(7) -0.0041(5) -0.0018(6) 0.0061(6)
N2 0.0307(8) 0.0285(8) 0.0157(7) 0.0038(6) 0.0035(6) 0.0022(6)
N3 0.0272(8) 0.0258(7) 0.0169(7) -0.0037(6) -0.0021(6) 0.0079(6)
N4 0.0174(7) 0.0180(6) 0.0139(6) -0.0010(5) 0.0015(5) -0.0041(5)
N5 0.0154(7) 0.0207(7) 0.0166(7) 0.0018(5) 0.0013(5) -0.0013(5)
N6 0.0155(7) 0.0200(6) 0.0128(6) -0.0001(5) -0.0008(5) 0.0002(5)
N7 0.0193(7) 0.0163(6) 0.0133(6) 0.0006(5) -0.0005(5) -0.0001(5)
C1 0.0269(9) 0.0193(8) 0.0172(8) -0.0030(6) -0.0010(7) 0.0041(6)
C2 0.0218(9) 0.0298(9) 0.0185(8) 0.0024(7) 0.0022(7) -0.0050(7)
C3 0.0196(8) 0.0229(8) 0.0171(8) -0.0022(6) 0.0019(6) 0.0048(6)
C4 0.0280(10) 0.0295(9) 0.0210(9) -0.0052(7) -0.0073(7) 0.0048(7)
C5 0.0348(10) 0.0316(9) 0.0156(8) -0.0008(7) 0.0056(7) 0.0095(8)
C6 0.0407(11) 0.0213(8) 0.0172(8) 0.0002(6) 0.0015(8) 0.0075(7)
C7 0.0201(9) 0.0199(8) 0.0201(8) 0.0009(6) 0.0007(6) -0.0024(6)
C8 0.0283(9) 0.0190(8) 0.0232(9) -0.0013(6) 0.0040(7) -0.0032(7)
C9 0.0315(10) 0.0229(8) 0.0242(9) -0.0062(7) 0.0041(7) -0.0085(7)
C10 0.0245(9) 0.0291(9) 0.0167(8) -0.0030(7) -0.0009(7) -0.0082(7)
C11 0.0162(8) 0.0233(8) 0.0142(7) -0.0004(6) 0.0024(6) -0.0044(6)
C12 0.0147(8) 0.0237(8) 0.0148(7) -0.0001(6) 0.0037(6) -0.0040(6)
C13 0.0192(9) 0.0319(9) 0.0176(8) 0.0007(7) 0.0010(7) -0.0053(7)
C14 0.0198(9) 0.0408(10) 0.0197(9) 0.0070(7) -0.0019(7) -0.0004(7)
C15 0.0248(9) 0.0285(9) 0.0264(9) 0.0088(7) 0.0017(7) 0.0027(7)
C16 0.0213(9) 0.0211(8) 0.0234(8) 0.0027(6) 0.0007(7) -0.0013(6)
C17 0.0216(9) 0.0242(8) 0.0165(8) -0.0018(6) 0.0001(6) 0.0023(6)
C18 0.0256(9) 0.0348(9) 0.0180(8) -0.0011(7) 0.0057(7) 0.0076(7)
C19 0.0208(9) 0.0384(10) 0.0249(9) 0.0069(8) 0.0094(7) 0.0038(7)
C20 0.0202(9) 0.0268(8) 0.0246(9) 0.0070(7) 0.0026(7) -0.0027(7)
C21 0.0168(8) 0.0189(7) 0.0139(7) 0.0033(6) -0.0008(6) 0.0002(6)
C22 0.0177(8) 0.0190(7) 0.0126(7) 0.0033(6) -0.0019(6) -0.0016(6)
C23 0.0253(9) 0.0211(8) 0.0195(8) 0.0033(6) -0.0030(7) -0.0069(7)
C24 0.0328(10) 0.0174(8) 0.0219(9) -0.0028(6) -0.0062(7) -0.0039(7)
C25 0.0359(10) 0.0176(8) 0.0204(8) -0.0020(6) 0.0010(7) 0.0044(7)
C26 0.0236(9) 0.0199(8) 0.0190(8) -0.0002(6) 0.0026(7) 0.0033(6)
P2 0.0344(3) 0.0166(2) 0.0232(2) -0.00025(16) 0.00352(19) 0.00510(18)
F1 0.0508(7) 0.0237(5) 0.0400(7) 0.0005(5) 0.0050(6) -0.0058(5)
F2 0.0378(7) 0.0430(7) 0.0578(9) 0.0023(6) 0.0067(6) 0.0155(6)
F3 0.0695(9) 0.0272(6) 0.0588(8) 0.0044(6) 0.0266(7) -0.0082(6)
F4 0.0462(7) 0.0430(7) 0.0307(6) 0.0050(5) 0.0038(5) 0.0231(5)
F5 0.0507(7) 0.0345(6) 0.0255(6) -0.0063(5) -0.0029(5) 0.0019(5)
F6 0.0738(9) 0.0454(7) 0.0227(6) -0.0072(5) 0.0056(6) 0.0168(6)
N8 0.0399(11) 0.0470(11) 0.0523(13) -0.0018(9) 0.0035(9) 0.0027(9)
C27 0.0276(10) 0.0465(12) 0.0306(10) -0.0006(9) -0.0005(8) -0.0079(9)
C28 0.0517(15) 0.0407(12) 0.0617(16) 0.0119(12) -0.0148(12) -0.0079(11)

loop_
_atom_type_symbol
_atom_type_description
_atom_type_scat_dispersion_real
_atom_type_scat_dispersion_imag
_atom_type_scat_source
C C 0.0033 0.0016 'International Tables Vol C Tables 4.2.6.8 and 6.1.1.4'
H H 0.0000 0.0000 'International Tables Vol C Tables 4.2.6.8 and 6.1.1.4'
N N 0.0061 0.0033 'International Tables Vol C Tables 4.2.6.8 and 6.1.1.4'
F F 0.0171 0.0103 'International Tables Vol C Tables 4.2.6.8 and 6.1.1.4'
P P 0.1023 0.0942 'International Tables Vol C Tables 4.2.6.8 and 6.1.1.4'
Ru Ru -1.2594 0.8363 'International Tables Vol C Tables 4.2.6.8 and 6.1.1.4'

loop_
_geom_angle_atom_site_label_1
_geom_angle_atom_site_label_2
_geom_angle_atom_site_label_3
_geom_angle
N4 Ru1 N7 170.61(5)
N4 Ru1 N5 77.81(5)
N7 Ru1 N5 96.12(5)
N4 Ru1 N6 95.51(5)
N7 Ru1 N6 77.17(5)
N5 Ru1 N6 89.91(5)
N4 Ru1 P1 99.34(4)
N7 Ru1 P1 88.09(4)
N5 Ru1 P1 167.65(4)
N6 Ru1 P1 102.35(4)
N4 Ru1 H1AA 93.0(6)
N7 Ru1 H1AA 93.9(6)
N5 Ru1 H1AA 87.9(6)
N6 Ru1 H1AA 170.5(6)
P1 Ru1 H1AA 80.2(6)
C2 P1 C1 97.07(8)
C2 P1 C3 96.97(8)
C1 P1 C3 96.08(7)
C2 P1 Ru1 118.49(6)
C1 P1 Ru1 116.13(5)
C3 P1 Ru1 126.22(5)
C5 N1 C4 108.23(14)
C5 N1 C1 111.47(14)
C4 N1 C1 110.82(13)
C6 N2 C5 107.99(14)
C6 N2 C2 111.01(13)
C5 N2 C2 110.90(13)
C6 N3 C4 108.38(13)
C6 N3 C3 111.13(13)
C4 N3 C3 110.65(13)
C7 N4 C11 116.58(14)
C7 N4 Ru1 126.76(11)
C11 N4 Ru1 116.48(10)
C16 N5 C12 118.60(14)
C16 N5 Ru1 125.34(11)
C12 N5 Ru1 115.92(11)
C17 N6 C21 118.04(14)
C17 N6 Ru1 126.78(11)
C21 N6 Ru1 114.88(10)
C26 N7 C22 117.80(13)
C26 N7 Ru1 125.35(11)
C22 N7 Ru1 116.70(10)
N1 C1 P1 113.72(11)
N1 C1 H1A 108.8
P1 C1 H1A 108.8
N1 C1 H1B 108.8
P1 C1 H1B 108.8
H1A C1 H1B 107.7
N2 C2 P1 113.50(11)
N2 C2 H2A 108.9
P1 C2 H2A 108.9
N2 C2 H2B 108.9
P1 C2 H2B 108.9
H2A C2 H2B 107.7
N3 C3 P1 113.38(10)
N3 C3 H3A 108.9
P1 C3 H3A 108.9
N3 C3 H3B 108.9
P1 C3 H3B 108.9
H3A C3 H3B 107.7
N1 C4 N3 114.25(14)
N1 C4 H4A 108.7
N3 C4 H4A 108.7
N1 C4 H4B 108.7
N3 C4 H4B 108.7
H4A C4 H4B 107.6
N1 C5 N2 114.84(13)
N1 C5 H5A 108.6
N2 C5 H5A 108.6
N1 C5 H5B 108.6
N2 C5 H5B 108.6
H5A C5 H5B 107.5
N2 C6 N3 114.41(13)
N2 C6 H6A 108.7
N3 C6 H6A 108.7
N2 C6 H6B 108.7
N3 C6 H6B 108.7
H6A C6 H6B 107.6
N4 C7 C8 123.75(16)
N4 C7 H7 118.1
C8 C7 H7 118.1
C7 C8 C9 118.98(16)
C7 C8 H8 120.5
C9 C8 H8 120.5
C10 C9 C8 118.41(15)
C10 C9 H9 120.8
C8 C9 H9 120.8
C9 C10 C11 120.36(16)
C9 C10 H10 119.8
C11 C10 H10 119.8
N4 C11 C10 121.85(15)
N4 C11 C12 114.86(13)
C10 C11 C12 123.25(15)
N5 C12 C13 121.53(15)
N5 C12 C11 114.65(14)
C13 C12 C11 123.82(15)
C14 C13 C12 119.44(16)
C14 C13 H13 120.3
C12 C13 H13 120.3
C13 C14 C15 118.93(16)
C13 C14 H14 120.5
C15 C14 H14 120.5
C14 C15 C16 118.97(16)
C14 C15 H15 120.5
C16 C15 H15 120.5
N5 C16 C15 122.48(16)
N5 C16 H16 118.8
C15 C16 H16 118.8
N6 C17 C18 122.63(16)
N6 C17 H17 118.7
C18 C17 H17 118.7
C17 C18 C19 119.56(16)
C17 C18 H18 120.2
C19 C18 H18 120.2
C18 C19 C20 118.60(16)
C18 C19 H19 120.7
C20 C19 H19 120.7
C19 C20 C21 119.46(16)
C19 C20 H20 120.3
C21 C20 H20 120.3
N6 C21 C20 121.70(14)
N6 C21 C22 115.26(13)
C20 C21 C22 122.89(14)
N7 C22 C23 121.57(14)
N7 C22 C21 114.75(13)
C23 C22 C21 123.63(14)
C22 C23 C24 119.76(15)
C22 C23 H23 120.1
C24 C23 H23 120.1
C23 C24 C25 118.58(15)
C23 C24 H24 120.7
C25 C24 H24 120.7
C26 C25 C24 119.32(15)
C26 C25 H25 120.3
C24 C25 H25 120.3
N7 C26 C25 122.70(16)
N7 C26 H26 118.6
C25 C26 H26 118.6
F5 P2 F3 90.64(7)
F5 P2 F6 178.76(7)
F3 P2 F6 90.57(7)
F5 P2 F2 90.20(7)
F3 P2 F2 90.62(7)
F6 P2 F2 89.53(7)
F5 P2 F4 90.06(6)
F3 P2 F4 89.58(7)
F6 P2 F4 90.21(6)
F2 P2 F4 179.67(8)
F5 P2 F1 89.30(6)
F3 P2 F1 179.61(7)
F6 P2 F1 89.49(7)
F2 P2 F1 89.77(7)
F4 P2 F1 90.03(7)
N8 C27 C28 179.5(2)
C27 C28 H28A 109.5
C27 C28 H28B 109.5
H28A C28 H28B 109.5
C27 C28 H28C 109.5
H28A C28 H28C 109.5
H28B C28 H28C 109.5

loop_
_geom_bond_atom_site_label_1
_geom_bond_atom_site_label_2
_geom_bond_distance
Ru1 N4 2.0645(13)
Ru1 N7 2.0706(13)
Ru1 N5 2.0963(13)
Ru1 N6 2.1369(13)
Ru1 P1 2.2631(5)
Ru1 H1AA 1.727(19)
P1 C2 1.8523(16)
P1 C1 1.8564(16)
P1 C3 1.8575(16)
N1 C5 1.460(2)
N1 C4 1.466(2)
N1 C1 1.466(2)
N2 C6 1.467(2)
N2 C5 1.472(2)
N2 C2 1.477(2)
N3 C6 1.471(2)
N3 C4 1.472(2)
N3 C3 1.480(2)
N4 C7 1.352(2)
N4 C11 1.368(2)
N5 C16 1.344(2)
N5 C12 1.355(2)
N6 C17 1.346(2)
N6 C21 1.3590(19)
N7 C26 1.3552(19)
N7 C22 1.3652(19)
C1 H1A 0.9900
C1 H1B 0.9900
C2 H2A 0.9900
C2 H2B 0.9900
C3 H3A 0.9900
C3 H3B 0.9900
C4 H4A 0.9900
C4 H4B 0.9900
C5 H5A 0.9900
C5 H5B 0.9900
C6 H6A 0.9900
C6 H6B 0.9900
C7 C8 1.387(2)
C7 H7 0.9500
C8 C9 1.385(2)
C8 H8 0.9500
C9 C10 1.370(2)
C9 H9 0.9500
C10 C11 1.395(2)
C10 H10 0.9500
C11 C12 1.472(2)
C12 C13 1.391(2)
C13 C14 1.382(2)
C13 H13 0.9500
C14 C15 1.386(3)
C14 H14 0.9500
C15 C16 1.385(2)
C15 H15 0.9500
C16 H16 0.9500
C17 C18 1.376(2)
C17 H17 0.9500
C18 C19 1.383(3)
C18 H18 0.9500
C19 C20 1.381(2)
C19 H19 0.9500
C20 C21 1.391(2)
C20 H20 0.9500
C21 C22 1.467(2)
C22 C23 1.387(2)
C23 C24 1.385(2)
C23 H23 0.9500
C24 C25 1.389(2)
C24 H24 0.9500
C25 C26 1.377(2)
C25 H25 0.9500
C26 H26 0.9500
P2 F5 1.5922(12)
P2 F3 1.5955(12)
P2 F6 1.5971(12)
P2 F2 1.5980(12)
P2 F4 1.5999(12)
P2 F1 1.6055(12)
N8 C27 1.143(3)
C27 C28 1.458(3)
C28 H28A 0.9800
C28 H28B 0.9800
C28 H28C 0.9800

loop_
_geom_torsion_atom_site_label_1
_geom_torsion_atom_site_label_2
_geom_torsion_atom_site_label_3
_geom_torsion_atom_site_label_4
_geom_torsion
N4 Ru1 P1 C2 -51.92(8)
N7 Ru1 P1 C2 133.86(7)
N5 Ru1 P1 C2 23.63(19)
N6 Ru1 P1 C2 -149.72(7)
N4 Ru1 P1 C1 -166.89(7)
N7 Ru1 P1 C1 18.90(7)
N5 Ru1 P1 C1 -91.34(19)
N6 Ru1 P1 C1 95.31(7)
N4 Ru1 P1 C3 72.75(8)
N7 Ru1 P1 C3 -101.47(8)
N5 Ru1 P1 C3 148.29(18)
N6 Ru1 P1 C3 -25.05(8)
N7 Ru1 N4 C7 122.0(3)
N5 Ru1 N4 C7 172.29(13)
N6 Ru1 N4 C7 83.58(13)
P1 Ru1 N4 C7 -19.94(13)
N7 Ru1 N4 C11 -53.0(4)
N5 Ru1 N4 C11 -2.64(10)
N6 Ru1 N4 C11 -91.35(11)
P1 Ru1 N4 C11 165.13(10)
N4 Ru1 N5 C16 -179.73(13)
N7 Ru1 N5 C16 -6.98(13)
N6 Ru1 N5 C16 -84.07(13)
P1 Ru1 N5 C16 102.4(2)
N4 Ru1 N5 C12 4.76(10)
N7 Ru1 N5 C12 177.51(11)
N6 Ru1 N5 C12 100.43(11)
P1 Ru1 N5 C12 -73.1(2)
N4 Ru1 N6 C17 5.28(14)
N7 Ru1 N6 C17 -168.76(14)
N5 Ru1 N6 C17 -72.46(14)
P1 Ru1 N6 C17 106.12(13)
N4 Ru1 N6 C21 178.80(11)
N7 Ru1 N6 C21 4.76(10)
N5 Ru1 N6 C21 101.06(11)
P1 Ru1 N6 C21 -80.36(11)
N4 Ru1 N7 C26 135.6(3)
N5 Ru1 N7 C26 86.45(13)
N6 Ru1 N7 C26 174.96(14)
P1 Ru1 N7 C26 -81.91(13)
N4 Ru1 N7 C22 -49.0(4)
N5 Ru1 N7 C22 -98.14(11)
N6 Ru1 N7 C22 -9.63(10)
P1 Ru1 N7 C22 93.50(11)
C5 N1 C1 P1 -59.40(15)
C4 N1 C1 P1 61.20(16)
C2 P1 C1 N1 48.04(13)
C3 P1 C1 N1 -49.79(13)
Ru1 P1 C1 N1 174.64(10)
C6 N2 C2 P1 -60.41(16)
C5 N2 C2 P1 59.64(16)
C1 P1 C2 N2 -48.24(13)
C3 P1 C2 N2 48.80(13)
Ru1 P1 C2 N2 -173.15(9)
C6 N3 C3 P1 59.73(15)
C4 N3 C3 P1 -60.73(16)
C2 P1 C3 N3 -48.46(13)
C1 P1 C3 N3 49.46(13)
Ru1 P1 C3 N3 178.29(8)
C5 N1 C4 N3 55.27(19)
C1 N1 C4 N3 -67.24(19)
C6 N3 C4 N1 -55.09(19)
C3 N3 C4 N1 66.99(19)
C4 N1 C5 N2 -55.56(19)
C1 N1 C5 N2 66.56(18)
C6 N2 C5 N1 55.27(18)
C2 N2 C5 N1 -66.57(19)
C5 N2 C6 N3 -54.73(18)
C2 N2 C6 N3 67.04(18)
C4 N3 C6 N2 55.00(18)
C3 N3 C6 N2 -66.79(17)
C11 N4 C7 C8 -1.2(2)
Ru1 N4 C7 C8 -176.18(12)
N4 C7 C8 C9 -1.1(3)
C7 C8 C9 C10 1.9(2)
C8 C9 C10 C11 -0.4(2)
C7 N4 C11 C10 2.8(2)
Ru1 N4 C11 C10 178.21(12)
C7 N4 C11 C12 -175.11(13)
Ru1 N4 C11 C12 0.35(16)
C9 C10 C11 N4 -2.0(2)
C9 C10 C11 C12 175.72(15)
C16 N5 C12 C13 -2.1(2)
Ru1 N5 C12 C13 173.70(11)
C16 N5 C12 C11 178.19(13)
Ru1 N5 C12 C11 -5.99(16)
N4 C11 C12 N5 3.73(19)
C10 C11 C12 N5 -174.10(14)
N4 C11 C12 C13 -175.95(14)
C10 C11 C12 C13 6.2(2)
N5 C12 C13 C14 2.3(2)
C11 C12 C13 C14 -178.01(15)
C12 C13 C14 C15 -0.8(2)
C13 C14 C15 C16 -0.8(2)
C12 N5 C16 C15 0.4(2)
Ru1 N5 C16 C15 -174.98(12)
C14 C15 C16 N5 1.1(3)
C21 N6 C17 C18 0.3(2)
Ru1 N6 C17 C18 173.62(12)
N6 C17 C18 C19 0.2(3)
C17 C18 C19 C20 0.0(3)
C18 C19 C20 C21 -0.8(3)
C17 N6 C21 C20 -1.1(2)
Ru1 N6 C21 C20 -175.21(12)
C17 N6 C21 C22 174.48(14)
Ru1 N6 C21 C22 0.35(17)
C19 C20 C21 N6 1.4(2)
C19 C20 C21 C22 -173.86(16)
C26 N7 C22 C23 6.2(2)
Ru1 N7 C22 C23 -169.54(12)
C26 N7 C22 C21 -171.43(14)
Ru1 N7 C22 C21 12.81(17)
N6 C21 C22 N7 -8.5(2)
C20 C21 C22 N7 167.05(14)
N6 C21 C22 C23 173.95(14)
C20 C21 C22 C23 -10.6(2)
N7 C22 C23 C24 -3.7(2)
C21 C22 C23 C24 173.75(15)
C22 C23 C24 C25 -0.5(2)
C23 C24 C25 C26 1.9(2)
C22 N7 C26 C25 -4.8(2)
Ru1 N7 C26 C25 170.58(12)
C24 C25 C26 N7 0.8(3)
